data_7012183
loop_
_publ_author_name
'Guzei, Ilia A.'
'Li, Kelin'
'Bikzhanova, Galina A.'
'Darkwa, James'
'Mapolie, Selwyn F.'

_publ_section_title
;
 Benzenedicarbonyl and benzenetricarbonyl linker pyrazolyl complexes of
 palladium(II): synthesis, X-ray structures and evaluation as ethylene
 polymerisation catalysts
;
_journal_coden_ASTM DTARAF
_journal_issue 4
_journal_name_full 'Dalton Transactions'
_journal_page_first 715
_journal_page_last 722
_journal_paper_doi 10.1039/b208376k
_journal_year 2003
_chemical_formula_sum 'C30 H42 N4 O2'
_chemical_formula_weight 490.68
_space_group_IT_number 14
_symmetry_space_group_name_Hall '-P 2ybc'
_symmetry_space_group_name_H-M 'P 1 21/c 1'
_atom_sites_solution_hydrogens geom
_atom_sites_solution_primary direct
_atom_sites_solution_secondary difmap
_audit_creation_method SHELXL-97
_cell_angle_alpha 90.00
_cell_angle_beta 92.3630(10)
_cell_angle_gamma 90.00
_cell_formula_units_Z 4
_cell_length_a 11.0518(8)
_cell_length_b 25.9439(19)
_cell_length_c 10.0002(7)
_cell_measurement_temperature 173(2)
_cell_volume 2864.9(4)
_computing_structure_refinement 'SHELXL-97 (Sheldrick, 1997)'
_computing_structure_solution 'SHELXS-97 (Sheldrick, 1990)'
_diffrn_ambient_temperature 173(2)
_diffrn_measured_fraction_theta_full 0.997
_diffrn_measured_fraction_theta_max 0.997
_diffrn_radiation_monochromator graphite
_diffrn_radiation_source 'fine-focus sealed tube'
_diffrn_radiation_type MoK\a
_diffrn_radiation_wavelength 0.71073
_diffrn_reflns_av_R_equivalents 0.0000
_diffrn_reflns_av_sigmaI/netI 0.0189
_diffrn_reflns_limit_h_max 13
_diffrn_reflns_limit_h_min -13
_diffrn_reflns_limit_k_max 32
_diffrn_reflns_limit_k_min 0
_diffrn_reflns_limit_l_max 12
_diffrn_reflns_limit_l_min 0
_diffrn_reflns_number 5851
_diffrn_reflns_theta_full 26.37
_diffrn_reflns_theta_max 26.37
_diffrn_reflns_theta_min 2.57
_exptl_absorpt_coefficient_mu 0.072
_exptl_absorpt_correction_T_max 0.9788
_exptl_absorpt_correction_T_min 0.9718
_exptl_crystal_density_diffrn 1.138
_exptl_crystal_density_method 'not measured'
_exptl_crystal_F_000 1064
_exptl_crystal_size_max 0.40
_exptl_crystal_size_mid 0.30
_exptl_crystal_size_min 0.30
_refine_diff_density_max 0.438
_refine_diff_density_min -0.326
_refine_diff_density_rms 0.038
_refine_ls_extinction_method none
_refine_ls_goodness_of_fit_ref 0.928
_refine_ls_hydrogen_treatment mixed
_refine_ls_matrix_type full
_refine_ls_number_parameters 337
_refine_ls_number_reflns 5851
_refine_ls_number_restraints 0
_refine_ls_restrained_S_all 0.928
_refine_ls_R_factor_all 0.0537
_refine_ls_R_factor_gt 0.0447
_refine_ls_shift/su_max 0.001
_refine_ls_shift/su_mean 0.000
_refine_ls_structure_factor_coef Fsqd
_refine_ls_weighting_details 'calc w=1/[\s^2^(Fo^2^)+(0.0910P)^2^+0.6030P] where P=(Fo^2^+2Fc^2^)/3'
_refine_ls_weighting_scheme calc
_refine_ls_wR_factor_gt 0.1241
_refine_ls_wR_factor_ref 0.1297
_reflns_number_gt 4889
_reflns_number_total 5851
_reflns_threshold_expression >2sigma(I)
_cod_data_source_file b208376k.txt
_cod_data_source_block 1
_cod_database_code 7012183

loop_
_symmetry_equiv_pos_as_xyz
'x, y, z'
'-x, y+1/2, -z+1/2'
'-x, -y, -z'
'x, -y-1/2, z-1/2'

loop_
_atom_site_label
_atom_site_type_symbol
_atom_site_fract_x
_atom_site_fract_y
_atom_site_fract_z
_atom_site_U_iso_or_equiv
_atom_site_adp_type
_atom_site_occupancy
_atom_site_symmetry_multiplicity
_atom_site_calc_flag
_atom_site_refinement_flags
_atom_site_disorder_assembly
_atom_site_disorder_group
O1 O 1.16413(11) 0.60884(5) -0.20345(10) 0.0484(3) Uani 1 1 d . . .
O2 O 0.69652(11) 0.66498(4) 0.08552(14) 0.0523(3) Uani 1 1 d . . .
N1 N 1.10856(9) 0.61967(4) 0.13548(10) 0.0250(2) Uani 1 1 d . . .
N2 N 1.13636(9) 0.59499(4) 0.01738(10) 0.0241(2) Uani 1 1 d . . .
N3 N 0.65153(10) 0.74826(4) 0.03022(11) 0.0271(2) Uani 1 1 d . . .
N4 N 0.71246(10) 0.79482(4) 0.02797(11) 0.0289(3) Uani 1 1 d . . .
C1 C 1.06164(14) 0.55916(6) 0.44088(14) 0.0378(3) Uani 1 1 d . . .
H1A H 0.9807 0.5587 0.3971 0.057 Uiso 1 1 calc R . .
H1B H 1.0548 0.5661 0.5366 0.057 Uiso 1 1 calc R . .
H1C H 1.1008 0.5257 0.4289 0.057 Uiso 1 1 calc R . .
C2 C 1.26343(14) 0.60167(7) 0.44998(14) 0.0435(4) Uani 1 1 d . . .
H2A H 1.3031 0.5684 0.4364 0.065 Uiso 1 1 calc R . .
H2B H 1.2548 0.6075 0.5459 0.065 Uiso 1 1 calc R . .
H2C H 1.3126 0.6293 0.4132 0.065 Uiso 1 1 calc R . .
C3 C 1.07612(17) 0.65352(6) 0.39518(15) 0.0455(4) Uani 1 1 d . . .
H3A H 1.1259 0.6806 0.3570 0.068 Uiso 1 1 calc R . .
H3B H 1.0666 0.6604 0.4906 0.068 Uiso 1 1 calc R . .
H3C H 0.9963 0.6530 0.3487 0.068 Uiso 1 1 calc R . .
C4 C 1.13759(12) 0.60145(5) 0.37848(12) 0.0284(3) Uani 1 1 d . . .
C5 C 1.15126(11) 0.58916(5) 0.23156(12) 0.0244(3) Uani 1 1 d . . .
C6 C 1.20680(12) 0.54495(5) 0.17806(13) 0.0276(3) Uani 1 1 d . . .
H6 H 1.2435 0.5176 0.2282 0.033 Uiso 1 1 calc R . .
C7 C 1.19828(11) 0.54851(5) 0.04243(12) 0.0248(3) Uani 1 1 d . . .
C8 C 1.23926(12) 0.50893(5) -0.05874(14) 0.0302(3) Uani 1 1 d . . .
C9 C 1.27812(18) 0.46032(6) 0.01985(17) 0.0481(4) Uani 1 1 d . . .
H9A H 1.3462 0.4687 0.0819 0.072 Uiso 1 1 calc R . .
H9B H 1.3029 0.4336 -0.0427 0.072 Uiso 1 1 calc R . .
H9C H 1.2100 0.4477 0.0704 0.072 Uiso 1 1 calc R . .
C10 C 1.35007(13) 0.52763(6) -0.13279(16) 0.0387(3) Uani 1 1 d . . .
H10A H 1.3271 0.5571 -0.1897 0.058 Uiso 1 1 calc R . .
H10B H 1.3799 0.4996 -0.1884 0.058 Uiso 1 1 calc R . .
H10C H 1.4139 0.5381 -0.0675 0.058 Uiso 1 1 calc R . .
C11 C 1.13540(15) 0.49360(7) -0.15711(17) 0.0461(4) Uani 1 1 d . . .
H11A H 1.0658 0.4822 -0.1071 0.069 Uiso 1 1 calc R . .
H11B H 1.1620 0.4654 -0.2143 0.069 Uiso 1 1 calc R . .
H11C H 1.1120 0.5233 -0.2128 0.069 Uiso 1 1 calc R . .
C12 C 1.11234(12) 0.62108(5) -0.10403(13) 0.0286(3) Uani 1 1 d . . .
C13 C 1.02082(12) 0.66354(5) -0.11077(12) 0.0257(3) Uani 1 1 d . . .
C14 C 1.03370(13) 0.69863(5) -0.21527(13) 0.0303(3) Uani 1 1 d . . .
H14 H 1.1028 0.6968 -0.2685 0.036 Uiso 1 1 calc R . .
C15 C 0.94702(14) 0.73592(6) -0.24183(14) 0.0351(3) Uani 1 1 d . . .
H15 H 0.9571 0.7596 -0.3130 0.042 Uiso 1 1 calc R . .
C16 C 0.84549(13) 0.73908(5) -0.16560(14) 0.0321(3) Uani 1 1 d . . .
H16 H 0.7854 0.7645 -0.1851 0.038 Uiso 1 1 calc R . .
C17 C 0.83211(12) 0.70468(5) -0.06002(13) 0.0266(3) Uani 1 1 d . . .
C18 C 0.91923(11) 0.66662(5) -0.03341(12) 0.0253(3) Uani 1 1 d . . .
H18 H 0.9091 0.6428 0.0375 0.030 Uiso 1 1 calc R . .
C19 C 0.72318(12) 0.70302(5) 0.02396(14) 0.0314(3) Uani 1 1 d . . .
C20 C 0.43870(17) 0.67668(6) -0.05199(16) 0.0455(4) Uani 1 1 d . . .
H20A H 0.4333 0.6970 -0.1347 0.068 Uiso 1 1 calc R . .
H20B H 0.3705 0.6525 -0.0509 0.068 Uiso 1 1 calc R . .
H20C H 0.5150 0.6574 -0.0477 0.068 Uiso 1 1 calc R . .
C21 C 0.44665(16) 0.68189(6) 0.19920(16) 0.0441(4) Uani 1 1 d . . .
H21A H 0.5256 0.6646 0.2045 0.066 Uiso 1 1 calc R . .
H21B H 0.3821 0.6560 0.2007 0.066 Uiso 1 1 calc R . .
H21C H 0.4402 0.7052 0.2757 0.066 Uiso 1 1 calc R . .
C22 C 0.31038(14) 0.73940(7) 0.0649(2) 0.0485(4) Uani 1 1 d . . .
H22A H 0.3055 0.7626 0.1418 0.073 Uiso 1 1 calc R . .
H22B H 0.2465 0.7133 0.0685 0.073 Uiso 1 1 calc R . .
H22C H 0.2998 0.7592 -0.0182 0.073 Uiso 1 1 calc R . .
C23 C 0.43439(12) 0.71287(5) 0.06886(14) 0.0306(3) Uani 1 1 d . . .
C24 C 0.53106(11) 0.75468(5) 0.06344(12) 0.0258(3) Uani 1 1 d . . .
C25 C 0.51827(12) 0.80651(5) 0.07967(13) 0.0267(3) Uani 1 1 d . . .
H25 H 0.4461 0.8240 0.1015 0.032 Uiso 1 1 calc R . .
C26 C 0.63160(12) 0.82961(5) 0.05825(12) 0.0256(3) Uani 1 1 d . . .
C27 C 0.66652(12) 0.88628(5) 0.06378(13) 0.0291(3) Uani 1 1 d . . .
C28 C 0.79154(14) 0.89190(6) 0.13404(18) 0.0407(4) Uani 1 1 d . . .
H28A H 0.7886 0.8790 0.2259 0.061 Uiso 1 1 calc R . .
H28B H 0.8151 0.9283 0.1357 0.061 Uiso 1 1 calc R . .
H28C H 0.8510 0.8720 0.0855 0.061 Uiso 1 1 calc R . .
C29 C 0.57395(14) 0.91661(6) 0.14166(18) 0.0432(4) Uani 1 1 d . . .
H29A H 0.4940 0.9138 0.0960 0.065 Uiso 1 1 calc R . .
H29B H 0.5981 0.9529 0.1465 0.065 Uiso 1 1 calc R . .
H29C H 0.5704 0.9026 0.2324 0.065 Uiso 1 1 calc R . .
C30 C 0.6697(2) 0.90718(6) -0.07915(17) 0.0575(5) Uani 1 1 d . . .
H30A H 0.7266 0.8868 -0.1300 0.086 Uiso 1 1 calc R . .
H30B H 0.6960 0.9433 -0.0767 0.086 Uiso 1 1 calc R . .
H30C H 0.5887 0.9049 -0.1223 0.086 Uiso 1 1 calc R . .

loop_
_atom_site_aniso_label
_atom_site_aniso_U_11
_atom_site_aniso_U_22
_atom_site_aniso_U_33
_atom_site_aniso_U_23
_atom_site_aniso_U_13
_atom_site_aniso_U_12
O1 0.0590(7) 0.0597(7) 0.0274(5) 0.0092(5) 0.0138(5) 0.0287(6)
O2 0.0455(6) 0.0304(6) 0.0827(9) 0.0146(6) 0.0242(6) 0.0086(5)
N1 0.0263(5) 0.0280(5) 0.0207(5) -0.0016(4) 0.0011(4) 0.0006(4)
N2 0.0244(5) 0.0271(5) 0.0208(5) -0.0009(4) 0.0009(4) 0.0018(4)
N3 0.0273(6) 0.0225(5) 0.0316(6) -0.0012(4) 0.0021(4) 0.0006(4)
N4 0.0292(6) 0.0228(5) 0.0346(6) -0.0027(4) 0.0012(5) -0.0004(4)
C1 0.0403(8) 0.0445(8) 0.0291(7) 0.0014(6) 0.0070(6) -0.0094(7)
C2 0.0370(8) 0.0694(11) 0.0239(7) -0.0002(7) -0.0029(6) -0.0125(7)
C3 0.0691(11) 0.0393(8) 0.0284(7) -0.0059(6) 0.0049(7) 0.0051(8)
C4 0.0313(7) 0.0326(7) 0.0212(6) 0.0002(5) 0.0005(5) -0.0039(5)
C5 0.0230(6) 0.0267(6) 0.0236(6) 0.0014(5) -0.0002(5) -0.0037(5)
C6 0.0290(7) 0.0269(6) 0.0268(6) 0.0023(5) -0.0020(5) 0.0006(5)
C7 0.0211(6) 0.0262(6) 0.0272(6) -0.0003(5) 0.0004(5) -0.0014(5)
C8 0.0305(7) 0.0287(7) 0.0316(7) -0.0049(5) 0.0025(5) 0.0011(5)
C9 0.0700(11) 0.0292(8) 0.0458(9) -0.0026(6) 0.0094(8) 0.0097(7)
C10 0.0312(7) 0.0418(8) 0.0436(8) -0.0046(7) 0.0086(6) 0.0061(6)
C11 0.0406(9) 0.0559(10) 0.0417(9) -0.0209(7) 0.0019(7) -0.0076(7)
C12 0.0288(7) 0.0352(7) 0.0218(6) 0.0013(5) 0.0013(5) 0.0040(5)
C13 0.0288(6) 0.0271(6) 0.0209(6) -0.0019(5) -0.0034(5) 0.0005(5)
C14 0.0337(7) 0.0345(7) 0.0227(6) 0.0004(5) 0.0023(5) 0.0006(6)
C15 0.0489(9) 0.0307(7) 0.0256(7) 0.0044(5) 0.0012(6) 0.0039(6)
C16 0.0395(8) 0.0280(7) 0.0283(7) -0.0008(5) -0.0032(6) 0.0083(6)
C17 0.0290(6) 0.0228(6) 0.0276(6) -0.0050(5) -0.0020(5) 0.0006(5)
C18 0.0296(6) 0.0227(6) 0.0233(6) -0.0020(5) -0.0018(5) -0.0002(5)
C19 0.0311(7) 0.0240(7) 0.0392(8) -0.0010(5) 0.0021(6) 0.0016(5)
C20 0.0545(10) 0.0395(9) 0.0426(9) -0.0068(7) 0.0018(7) -0.0150(7)
C21 0.0491(9) 0.0423(9) 0.0418(8) 0.0115(7) 0.0109(7) -0.0049(7)
C22 0.0286(8) 0.0427(9) 0.0744(12) 0.0058(8) 0.0031(7) -0.0038(6)
C23 0.0306(7) 0.0286(7) 0.0326(7) 0.0025(5) 0.0027(5) -0.0034(5)
C24 0.0266(6) 0.0293(7) 0.0215(6) 0.0014(5) 0.0010(5) 0.0021(5)
C25 0.0273(6) 0.0270(6) 0.0260(6) 0.0004(5) 0.0016(5) 0.0029(5)
C26 0.0290(6) 0.0249(6) 0.0226(6) -0.0002(5) -0.0012(5) 0.0025(5)
C27 0.0338(7) 0.0237(6) 0.0297(7) -0.0014(5) -0.0001(5) 0.0004(5)
C28 0.0329(8) 0.0305(7) 0.0587(10) -0.0048(7) -0.0001(7) -0.0034(6)
C29 0.0353(8) 0.0294(7) 0.0646(10) -0.0143(7) 0.0001(7) 0.0024(6)
C30 0.1046(16) 0.0300(8) 0.0376(9) 0.0047(6) -0.0032(9) -0.0122(9)

loop_
_atom_type_symbol
_atom_type_description
_atom_type_scat_dispersion_real
_atom_type_scat_dispersion_imag
_atom_type_scat_source
C C 0.0033 0.0016 'International Tables Vol C Tables 4.2.6.8 and 6.1.1.4'
H H 0.0000 0.0000 'International Tables Vol C Tables 4.2.6.8 and 6.1.1.4'
N N 0.0061 0.0033 'International Tables Vol C Tables 4.2.6.8 and 6.1.1.4'
O O 0.0106 0.0060 'International Tables Vol C Tables 4.2.6.8 and 6.1.1.4'

loop_
_geom_angle_atom_site_label_1
_geom_angle_atom_site_label_2
_geom_angle_atom_site_label_3
_geom_angle
_geom_angle_site_symmetry_1
_geom_angle_site_symmetry_3
_geom_angle_publ_flag
C5 N1 N2 104.96(10) . . ?
N1 N2 C7 111.56(10) . . ?
N1 N2 C12 118.16(10) . . ?
C7 N2 C12 129.86(11) . . ?
N4 N3 C24 111.68(10) . . ?
N4 N3 C19 116.67(10) . . ?
C24 N3 C19 130.46(11) . . ?
C26 N4 N3 105.06(10) . . ?
C5 C4 C3 110.79(11) . . ?
C5 C4 C1 108.82(11) . . ?
C3 C4 C1 109.65(12) . . ?
C5 C4 C2 109.08(11) . . ?
C3 C4 C2 110.14(13) . . ?
C1 C4 C2 108.30(12) . . ?
N1 C5 C6 111.04(11) . . ?
N1 C5 C4 122.22(11) . . ?
C6 C5 C4 126.73(12) . . ?
C7 C6 C5 107.98(11) . . ?
C6 C7 N2 104.46(11) . . ?
C6 C7 C8 127.36(12) . . ?
N2 C7 C8 128.06(11) . . ?
C7 C8 C11 111.46(12) . . ?
C7 C8 C10 111.84(11) . . ?
C11 C8 C10 111.31(12) . . ?
C7 C8 C9 107.32(11) . . ?
C11 C8 C9 107.53(13) . . ?
C10 C8 C9 107.10(12) . . ?
O1 C12 N2 120.30(12) . . ?
O1 C12 C13 119.90(12) . . ?
N2 C12 C13 119.80(11) . . ?
C18 C13 C14 119.18(12) . . ?
C18 C13 C12 125.24(12) . . ?
C14 C13 C12 115.09(11) . . ?
C15 C14 C13 120.62(13) . . ?
C14 C15 C16 120.50(13) . . ?
C15 C16 C17 119.50(12) . . ?
C16 C17 C18 120.17(12) . . ?
C16 C17 C19 123.78(12) . . ?
C18 C17 C19 115.90(12) . . ?
C13 C18 C17 120.01(12) . . ?
O2 C19 N3 120.39(12) . . ?
O2 C19 C17 121.95(12) . . ?
N3 C19 C17 117.66(11) . . ?
C24 C23 C21 111.45(12) . . ?
C24 C23 C20 111.29(11) . . ?
C21 C23 C20 110.18(12) . . ?
C24 C23 C22 107.85(12) . . ?
C21 C23 C22 107.77(13) . . ?
C20 C23 C22 108.14(13) . . ?
C25 C24 N3 104.52(11) . . ?
C25 C24 C23 128.43(12) . . ?
N3 C24 C23 126.89(11) . . ?
C24 C25 C26 107.67(11) . . ?
N4 C26 C25 111.05(11) . . ?
N4 C26 C27 119.90(12) . . ?
C25 C26 C27 129.04(12) . . ?
C26 C27 C29 110.00(11) . . ?
C26 C27 C30 108.92(11) . . ?
C29 C27 C30 109.58(13) . . ?
C26 C27 C28 109.37(11) . . ?
C29 C27 C28 109.11(12) . . ?
C30 C27 C28 109.85(14) . . ?

loop_
_geom_bond_atom_site_label_1
_geom_bond_atom_site_label_2
_geom_bond_distance
_geom_bond_site_symmetry_2
_geom_bond_publ_flag
O1 C12 1.2098(16) . ?
O2 C19 1.2060(17) . ?
N1 C5 1.3172(16) . ?
N1 N2 1.3889(14) . ?
N2 C7 1.4040(16) . ?
N2 C12 1.4057(16) . ?
N3 N4 1.3837(15) . ?
N3 C24 1.3955(17) . ?
N3 C19 1.4186(17) . ?
N4 C26 1.3140(17) . ?
C1 C4 1.5299(19) . ?
C2 C4 1.537(2) . ?
C3 C4 1.524(2) . ?
C4 C5 1.5170(18) . ?
C5 C6 1.4162(18) . ?
C6 C7 1.3589(18) . ?
C7 C8 1.5235(18) . ?
C8 C11 1.533(2) . ?
C8 C10 1.536(2) . ?
C8 C9 1.538(2) . ?
C12 C13 1.4952(18) . ?
C13 C18 1.3918(18) . ?
C13 C14 1.3977(18) . ?
C14 C15 1.380(2) . ?
C15 C16 1.385(2) . ?
C16 C17 1.3950(19) . ?
C17 C18 1.3971(18) . ?
C17 C19 1.4966(19) . ?
C20 C23 1.533(2) . ?
C21 C23 1.532(2) . ?
C22 C23 1.533(2) . ?
C23 C24 1.5250(18) . ?
C24 C25 1.3626(18) . ?
C25 C26 1.4128(18) . ?
C26 C27 1.5205(18) . ?
C27 C29 1.529(2) . ?
C27 C30 1.531(2) . ?
C27 C28 1.531(2) . ?

loop_
_geom_torsion_atom_site_label_1
_geom_torsion_atom_site_label_2
_geom_torsion_atom_site_label_3
_geom_torsion_atom_site_label_4
_geom_torsion
_geom_torsion_site_symmetry_1
_geom_torsion_site_symmetry_2
_geom_torsion_site_symmetry_3
_geom_torsion_site_symmetry_4
_geom_torsion_publ_flag
C5 N1 N2 C7 -0.44(13) . . . . ?
C5 N1 N2 C12 -173.80(11) . . . . ?
C24 N3 N4 C26 -0.40(14) . . . . ?
C19 N3 N4 C26 -169.24(11) . . . . ?
N2 N1 C5 C6 0.12(14) . . . . ?
N2 N1 C5 C4 -178.76(11) . . . . ?
C3 C4 C5 N1 -3.08(18) . . . . ?
C1 C4 C5 N1 117.54(14) . . . . ?
C2 C4 C5 N1 -124.49(14) . . . . ?
C3 C4 C5 C6 178.22(13) . . . . ?
C1 C4 C5 C6 -61.16(17) . . . . ?
C2 C4 C5 C6 56.81(17) . . . . ?
N1 C5 C6 C7 0.24(15) . . . . ?
C4 C5 C6 C7 179.06(12) . . . . ?
C5 C6 C7 N2 -0.48(14) . . . . ?
C5 C6 C7 C8 -176.69(12) . . . . ?
N1 N2 C7 C6 0.58(13) . . . . ?
C12 N2 C7 C6 172.95(12) . . . . ?
N1 N2 C7 C8 176.76(12) . . . . ?
C12 N2 C7 C8 -10.9(2) . . . . ?
C6 C7 C8 C11 124.60(15) . . . . ?
N2 C7 C8 C11 -50.74(18) . . . . ?
C6 C7 C8 C10 -110.08(15) . . . . ?
N2 C7 C8 C10 74.59(17) . . . . ?
C6 C7 C8 C9 7.11(19) . . . . ?
N2 C7 C8 C9 -168.23(13) . . . . ?
N1 N2 C12 O1 158.94(13) . . . . ?
C7 N2 C12 O1 -13.0(2) . . . . ?
N1 N2 C12 C13 -22.09(17) . . . . ?
C7 N2 C12 C13 165.97(12) . . . . ?
O1 C12 C13 C18 148.55(14) . . . . ?
N2 C12 C13 C18 -30.42(19) . . . . ?
O1 C12 C13 C14 -23.31(19) . . . . ?
N2 C12 C13 C14 157.72(12) . . . . ?
C18 C13 C14 C15 -0.02(19) . . . . ?
C12 C13 C14 C15 172.37(12) . . . . ?
C13 C14 C15 C16 -0.2(2) . . . . ?
C14 C15 C16 C17 1.0(2) . . . . ?
C15 C16 C17 C18 -1.4(2) . . . . ?
C15 C16 C17 C19 -176.76(13) . . . . ?
C14 C13 C18 C17 -0.46(18) . . . . ?
C12 C13 C18 C17 -172.01(12) . . . . ?
C16 C17 C18 C13 1.19(19) . . . . ?
C19 C17 C18 C13 176.88(11) . . . . ?
N4 N3 C19 O2 144.16(14) . . . . ?
C24 N3 C19 O2 -22.2(2) . . . . ?
N4 N3 C19 C17 -35.31(17) . . . . ?
C24 N3 C19 C17 158.35(12) . . . . ?
C16 C17 C19 O2 157.45(15) . . . . ?
C18 C17 C19 O2 -18.1(2) . . . . ?
C16 C17 C19 N3 -23.09(19) . . . . ?
C18 C17 C19 N3 161.40(11) . . . . ?
N4 N3 C24 C25 0.93(14) . . . . ?
C19 N3 C24 C25 167.80(13) . . . . ?
N4 N3 C24 C23 176.61(11) . . . . ?
C19 N3 C24 C23 -16.5(2) . . . . ?
C21 C23 C24 C25 -105.50(16) . . . . ?
C20 C23 C24 C25 131.07(15) . . . . ?
C22 C23 C24 C25 12.60(19) . . . . ?
C21 C23 C24 N3 79.84(16) . . . . ?
C20 C23 C24 N3 -43.59(18) . . . . ?
C22 C23 C24 N3 -162.06(13) . . . . ?
N3 C24 C25 C26 -1.06(13) . . . . ?
C23 C24 C25 C26 -176.65(12) . . . . ?
N3 N4 C26 C25 -0.30(14) . . . . ?
N3 N4 C26 C27 -179.31(11) . . . . ?
C24 C25 C26 N4 0.89(15) . . . . ?
C24 C25 C26 C27 179.80(12) . . . . ?
N4 C26 C27 C29 -162.25(12) . . . . ?
C25 C26 C27 C29 18.92(18) . . . . ?
N4 C26 C27 C30 77.63(17) . . . . ?
C25 C26 C27 C30 -101.19(17) . . . . ?
N4 C26 C27 C28 -42.43(16) . . . . ?
C25 C26 C27 C28 138.74(14) . . . . ?

loop_
_cod_related_entry_id
_cod_related_entry_database
_cod_related_entry_code
1 ChemSpider 21146494
